data_1562465
loop_
_publ_author_name
'Davern, Carolynn M.'
'Lowe, Brandon D.'
'Rosfi, Adam'
'Ison, Elon A.'
'Proulx, Caroline'

_publ_section_title
;
 Submonomer Synthesis of Peptoids Containing trans-inducing N-imino- and
 N-alkylamino-glycines
;
_journal_name_full 'Chemical Science'
_journal_paper_doi 10.1039/D1SC00717C
_journal_year 2021
_chemical_formula_moiety 'C16 H21 N3 O2'
_chemical_formula_sum 'C16 H21 N3 O2'
_chemical_formula_weight 287.36
_chemical_name_common CD-2-020
_space_group_crystal_system monoclinic
_space_group_IT_number 14
_space_group_name_Hall '-P 2ybc'
_space_group_name_H-M_alt 'P 1 21/c 1'
_atom_sites_solution_hydrogens geom
_audit_update_record
;
2021-02-04 deposited with the CCDC.	2021-05-10 downloaded from the CCDC.
;
_cell_angle_alpha 90
_cell_angle_beta 90.664(4)
_cell_angle_gamma 90
_cell_formula_units_Z 4
_cell_length_a 5.0586(8)
_cell_length_b 27.489(4)
_cell_length_c 10.9711(17)
_cell_measurement_reflns_used 586
_cell_measurement_temperature 100.(2)
_cell_measurement_theta_max 28.4421
_cell_measurement_theta_min 2.0105
_cell_volume 1525.5(4)
_computing_cell_refinement 'APEX3 v2018.7-2 (Bruker AXS)'
_computing_data_collection 'Bruker Instrument Service v2013.12.0.0'
_computing_data_reduction 'SAINT V8.38A (Bruker AXS Inc., 2017)'
_computing_molecular_graphics 'shelXle (C.B. Huebschle, rev 924)'
_computing_structure_refinement 'SHELXL-2018/3 (Sheldrick, 2018)'
_diffrn_ambient_temperature 100.(2)
_diffrn_detector_area_resol_mean 8.3333
_diffrn_measured_fraction_theta_full 1.000
_diffrn_measured_fraction_theta_max 1.000
_diffrn_measurement_device_type 'Bruker-Nonius X8 Kappa APEX II'
_diffrn_measurement_method 'phi and omega scans'
_diffrn_radiation_monochromator graphite
_diffrn_radiation_type MoK\a
_diffrn_radiation_wavelength 0.71073
_diffrn_reflns_av_R_equivalents 0.0676
_diffrn_reflns_av_unetI/netI 0.0413
_diffrn_reflns_limit_h_max 6
_diffrn_reflns_limit_h_min -6
_diffrn_reflns_limit_k_max 33
_diffrn_reflns_limit_k_min -33
_diffrn_reflns_limit_l_max 13
_diffrn_reflns_limit_l_min -13
_diffrn_reflns_number 30759
_diffrn_reflns_theta_full 26.02
_diffrn_reflns_theta_max 26.02
_diffrn_reflns_theta_min 2.00
_diffrn_source 'fine-focus sealed tube'
_exptl_absorpt_coefficient_mu 0.084
_exptl_absorpt_correction_T_max 0.99
_exptl_absorpt_correction_T_min 0.85
_exptl_absorpt_correction_type multi-scan
_exptl_absorpt_process_details
;
SADABS-2016/2 - Bruker AXS area detector scaling and absorption correction
;
_exptl_crystal_colour colourless
_exptl_crystal_density_diffrn 1.251
_exptl_crystal_density_method 'not measured'
_exptl_crystal_description needle
_exptl_crystal_F_000 616
_exptl_crystal_size_max 0.329
_exptl_crystal_size_mid 0.128
_exptl_crystal_size_min 0.116
_refine_diff_density_max 0.342
_refine_diff_density_min -0.359
_refine_ls_extinction_method none
_refine_ls_goodness_of_fit_ref 1.186
_refine_ls_hydrogen_treatment constr
_refine_ls_matrix_type full
_refine_ls_number_parameters 191
_refine_ls_number_reflns 3001
_refine_ls_number_restraints 0
_refine_ls_restrained_S_all 1.186
_refine_ls_R_factor_all 0.0964
_refine_ls_R_factor_gt 0.0754
_refine_ls_shift/su_max 0.000
_refine_ls_shift/su_mean 0.000
_refine_ls_structure_factor_coef Fsqd
_refine_ls_weighting_details 'w=1/[\s^2^(Fo^2^)+(0.0414P)^2^+3.3711P] where P=(Fo^2^+2Fc^2^)/3'
_refine_ls_weighting_scheme calc
_refine_ls_wR_factor_gt 0.1741
_refine_ls_wR_factor_ref 0.1829
_reflns_number_gt 2286
_reflns_number_total 3001
_reflns_threshold_expression 'I > 2\s(I)'
_cod_data_source_file d1sc00717c3.cif
_cod_data_source_block rds893
_cod_depositor_comments
;
The following automatic conversions were performed:

data item '_exptl_absorpt_correction_type' value 'Multi-Scan' was
changed to 'multi-scan' in accordance with the
/home/data/users/saulius/crontab/automatic-downloads/rss-feeds/RSC/lib/dictionaries/cif_core.dic
dictionary named 'cif_core.dic' version 2.4.2 last updated on
2011-04-26.

Automatic conversion script
Id: cif_fix_values 7556 2019-12-06 15:28:31Z antanas 
;
_cod_database_code 1562465

loop_
_space_group_symop_operation_xyz
'x, y, z'
'-x, y+1/2, -z+1/2'
'-x, -y, -z'
'x, -y-1/2, z-1/2'

loop_
_atom_site_type_symbol
_atom_site_label
_atom_site_fract_x
_atom_site_fract_y
_atom_site_fract_z
_atom_site_U_iso_or_equiv
_atom_site_adp_type
_atom_site_calc_flag
_atom_site_refinement_flags_adp
_atom_site_refinement_flags_occupancy
_atom_site_refinement_flags_posn
_atom_site_occupancy
_atom_site_disorder_assembly
_atom_site_disorder_group
O O1 0.5848(5) 0.01466(8) 0.66113(19) 0.0240(5) Uani d . . . 1 . .
O O2 0.4478(5) 0.12557(8) 0.48773(19) 0.0262(6) Uani d . . . 1 . .
N N1 0.2563(5) 0.06990(9) 0.6685(2) 0.0182(6) Uani d . . . 1 . .
N N2 0.1522(5) 0.10762(9) 0.7358(2) 0.0187(6) Uani d . . . 1 . .
N N3 0.1326(6) 0.10376(9) 0.3497(2) 0.0220(6) Uani d . . . 1 . .
C C1 0.4681(6) 0.04582(11) 0.7188(3) 0.0189(7) Uani d . . . 1 . .
C C2 0.5417(7) 0.05848(12) 0.8487(3) 0.0230(7) Uani d . . . 1 . .
H H2A 0.706927 0.042002 0.871378 0.034 Uiso calc U . R 1 . .
H H2B 0.400615 0.047897 0.903124 0.034 Uiso calc U . R 1 . .
H H2C 0.565433 0.093744 0.855966 0.034 Uiso calc U . R 1 . .
C C3 0.1693(6) 0.05950(11) 0.5445(2) 0.0168(6) Uani d . . . 1 . .
H H3A -0.026007 0.057259 0.541525 0.02 Uiso calc U . R 1 . .
H H3B 0.242144 0.027788 0.518401 0.02 Uiso calc U . R 1 . .
C C4 0.2608(6) 0.09926(11) 0.4578(3) 0.0174(7) Uani d . . . 1 . .
C C5 -0.0324(6) 0.13375(11) 0.6887(3) 0.0195(7) Uani d . . . 1 . .
H H5 -0.100733 0.126307 0.609826 0.023 Uiso calc U . R 1 . .
C C6 -0.1371(7) 0.17492(11) 0.7565(3) 0.0200(7) Uani d . . . 1 . .
C C7 -0.0222(7) 0.19106(12) 0.8659(3) 0.0274(8) Uani d . . . 1 . .
H H7 0.128278 0.174801 0.898724 0.033 Uiso calc U . R 1 . .
C C8 -0.1269(8) 0.23049(13) 0.9260(3) 0.0334(9) Uani d . . . 1 . .
H H8 -0.049171 0.240852 1.000867 0.04 Uiso calc U . R 1 . .
C C9 -0.3432(8) 0.25519(13) 0.8791(3) 0.0325(9) Uani d . . . 1 . .
H H9 -0.412966 0.282532 0.920829 0.039 Uiso calc U . R 1 . .
C C10 -0.4568(8) 0.23956(12) 0.7706(3) 0.0315(9) Uani d . . . 1 . .
H H10 -0.604933 0.256438 0.737464 0.038 Uiso calc U . R 1 . .
C C11 -0.3569(7) 0.19971(11) 0.7101(3) 0.0237(7) Uani d . . . 1 . .
H H11 -0.438371 0.189067 0.636367 0.028 Uiso calc U . R 1 . .
C C12 -0.0916(7) 0.07427(13) 0.3085(3) 0.0294(8) Uani d . . . 1 . .
H H12A -0.256177 0.093563 0.314468 0.035 Uiso calc U . R 1 . .
H H12B -0.10868 0.045484 0.362029 0.035 Uiso calc U . R 1 . .
C C13 -0.0564(8) 0.05766(13) 0.1779(3) 0.0340(9) Uani d . . . 1 . .
H H13A -0.219272 0.04095 0.149572 0.041 Uiso calc U . R 1 . .
H H13B 0.09089 0.033994 0.174522 0.041 Uiso calc U . R 1 . .
C C14 0.0016(7) 0.09991(14) 0.0933(3) 0.0286(8) Uani d . . . 1 . .
H H14A -0.15319 0.121909 0.089013 0.034 Uiso calc U . R 1 . .
H H14B 0.035812 0.087563 0.010155 0.034 Uiso calc U . R 1 . .
C C15 0.2420(8) 0.12769(17) 0.1405(3) 0.0399(10) Uani d . . . 1 . .
H H15A 0.399908 0.106452 0.137873 0.048 Uiso calc U . R 1 . .
H H15B 0.274405 0.156253 0.087788 0.048 Uiso calc U . R 1 . .
C C16 0.1970(8) 0.14434(13) 0.2699(3) 0.0316(9) Uani d . . . 1 . .
H H16A 0.358283 0.16075 0.301132 0.038 Uiso calc U . R 1 . .
H H16B 0.050585 0.168235 0.270742 0.038 Uiso calc U . R 1 . .

loop_
_atom_site_aniso_label
_atom_site_aniso_U_11
_atom_site_aniso_U_22
_atom_site_aniso_U_33
_atom_site_aniso_U_12
_atom_site_aniso_U_13
_atom_site_aniso_U_23
O1 0.0275(13) 0.0271(12) 0.0171(11) 0.0058(10) -0.0060(9) -0.0040(9)
O2 0.0322(14) 0.0306(13) 0.0157(11) -0.0108(10) -0.0096(10) 0.0012(9)
N1 0.0273(15) 0.0191(13) 0.0080(11) 0.0030(11) -0.0039(10) -0.0032(10)
N2 0.0283(15) 0.0177(13) 0.0100(12) 0.0014(11) -0.0007(11) -0.0016(10)
N3 0.0341(16) 0.0196(13) 0.0120(12) -0.0081(11) -0.0098(11) 0.0033(10)
C1 0.0237(17) 0.0186(15) 0.0144(14) -0.0005(12) -0.0042(13) 0.0002(12)
C2 0.0281(19) 0.0269(17) 0.0139(15) 0.0042(14) -0.0050(13) -0.0020(13)
C3 0.0230(17) 0.0199(15) 0.0075(13) -0.0016(12) -0.0040(11) -0.0014(11)
C4 0.0234(17) 0.0183(15) 0.0103(13) -0.0011(12) -0.0026(12) -0.0025(11)
C5 0.0272(18) 0.0195(15) 0.0117(14) -0.0009(13) -0.0039(12) 0.0007(12)
C6 0.0292(18) 0.0183(15) 0.0125(14) -0.0014(13) -0.0037(13) 0.0007(12)
C7 0.041(2) 0.0284(18) 0.0131(15) 0.0093(15) -0.0088(15) -0.0031(13)
C8 0.053(3) 0.0315(19) 0.0151(16) 0.0104(17) -0.0074(16) -0.0077(14)
C9 0.049(2) 0.0254(18) 0.0229(17) 0.0109(16) -0.0021(16) -0.0075(14)
C10 0.040(2) 0.0251(18) 0.0294(19) 0.0106(16) -0.0100(16) -0.0033(14)
C11 0.032(2) 0.0233(16) 0.0153(15) 0.0032(14) -0.0089(14) -0.0020(12)
C12 0.038(2) 0.0343(19) 0.0160(16) -0.0164(16) -0.0137(15) 0.0057(14)
C13 0.049(2) 0.0277(18) 0.0251(18) 0.0043(16) -0.0212(17) -0.0086(14)
C14 0.0217(18) 0.054(2) 0.0102(15) 0.0007(16) -0.0050(13) -0.0043(14)
C15 0.029(2) 0.075(3) 0.0152(17) -0.0150(19) -0.0092(15) 0.0098(17)
C16 0.046(2) 0.0289(18) 0.0198(16) -0.0165(16) -0.0158(16) 0.0101(14)

loop_
_atom_type_symbol
_atom_type_description
_atom_type_scat_dispersion_real
_atom_type_scat_dispersion_imag
_atom_type_scat_source
C C 0.0033 0.0016 'International Tables Vol C Tables 4.2.6.8 and 6.1.1.4'
H H 0.0000 0.0000 'International Tables Vol C Tables 4.2.6.8 and 6.1.1.4'
N N 0.0061 0.0033 'International Tables Vol C Tables 4.2.6.8 and 6.1.1.4'
O O 0.0106 0.0060 'International Tables Vol C Tables 4.2.6.8 and 6.1.1.4'

loop_
_geom_angle_atom_site_label_1
_geom_angle_atom_site_label_2
_geom_angle_atom_site_label_3
_geom_angle_site_symmetry_1
_geom_angle_site_symmetry_3
_geom_angle
_geom_angle_publ_flag
C1 N1 N2 . . 116.7(2) ?
C1 N1 C3 . . 120.6(2) ?
N2 N1 C3 . . 122.3(2) ?
C5 N2 N1 . . 119.1(2) ?
C4 N3 C16 . . 119.3(3) ?
C4 N3 C12 . . 125.7(3) ?
C16 N3 C12 . . 114.6(2) ?
O1 C1 N1 . . 120.7(3) ?
O1 C1 C2 . . 122.4(3) ?
N1 C1 C2 . . 116.9(3) ?
C1 C2 H2A . . 109.5 ?
C1 C2 H2B . . 109.5 ?
H2A C2 H2B . . 109.5 ?
C1 C2 H2C . . 109.5 ?
H2A C2 H2C . . 109.5 ?
H2B C2 H2C . . 109.5 ?
N1 C3 C4 . . 110.6(2) ?
N1 C3 H3A . . 109.5 ?
C4 C3 H3A . . 109.5 ?
N1 C3 H3B . . 109.5 ?
C4 C3 H3B . . 109.5 ?
H3A C3 H3B . . 108.1 ?
O2 C4 N3 . . 122.7(3) ?
O2 C4 C3 . . 119.5(3) ?
N3 C4 C3 . . 117.9(3) ?
N2 C5 C6 . . 119.8(3) ?
N2 C5 H5 . . 120.1 ?
C6 C5 H5 . . 120.1 ?
C11 C6 C7 . . 118.6(3) ?
C11 C6 C5 . . 119.1(3) ?
C7 C6 C5 . . 122.3(3) ?
C8 C7 C6 . . 120.1(3) ?
C8 C7 H7 . . 119.9 ?
C6 C7 H7 . . 119.9 ?
C7 C8 C9 . . 121.0(3) ?
C7 C8 H8 . . 119.5 ?
C9 C8 H8 . . 119.5 ?
C8 C9 C10 . . 119.1(3) ?
C8 C9 H9 . . 120.4 ?
C10 C9 H9 . . 120.4 ?
C11 C10 C9 . . 120.6(3) ?
C11 C10 H10 . . 119.7 ?
C9 C10 H10 . . 119.7 ?
C10 C11 C6 . . 120.5(3) ?
C10 C11 H11 . . 119.8 ?
C6 C11 H11 . . 119.8 ?
N3 C12 C13 . . 111.1(3) ?
N3 C12 H12A . . 109.4 ?
C13 C12 H12A . . 109.4 ?
N3 C12 H12B . . 109.4 ?
C13 C12 H12B . . 109.4 ?
H12A C12 H12B . . 108.0 ?
C12 C13 C14 . . 111.9(3) ?
C12 C13 H13A . . 109.2 ?
C14 C13 H13A . . 109.2 ?
C12 C13 H13B . . 109.2 ?
C14 C13 H13B . . 109.2 ?
H13A C13 H13B . . 107.9 ?
C13 C14 C15 . . 109.6(3) ?
C13 C14 H14A . . 109.8 ?
C15 C14 H14A . . 109.8 ?
C13 C14 H14B . . 109.8 ?
C15 C14 H14B . . 109.8 ?
H14A C14 H14B . . 108.2 ?
C16 C15 C14 . . 110.1(3) ?
C16 C15 H15A . . 109.6 ?
C14 C15 H15A . . 109.6 ?
C16 C15 H15B . . 109.6 ?
C14 C15 H15B . . 109.6 ?
H15A C15 H15B . . 108.2 ?
N3 C16 C15 . . 111.7(3) ?
N3 C16 H16A . . 109.3 ?
C15 C16 H16A . . 109.3 ?
N3 C16 H16B . . 109.3 ?
C15 C16 H16B . . 109.3 ?
H16A C16 H16B . . 107.9 ?

loop_
_geom_bond_atom_site_label_1
_geom_bond_atom_site_label_2
_geom_bond_site_symmetry_2
_geom_bond_distance
_geom_bond_publ_flag
O1 C1 . 1.221(4) ?
O2 C4 . 1.233(4) ?
N1 C1 . 1.370(4) ?
N1 N2 . 1.380(3) ?
N1 C3 . 1.454(3) ?
N2 C5 . 1.282(4) ?
N3 C4 . 1.351(4) ?
N3 C16 . 1.457(4) ?
N3 C12 . 1.462(4) ?
C1 C2 . 1.509(4) ?
C2 H2A . 0.98 ?
C2 H2B . 0.98 ?
C2 H2C . 0.98 ?
C3 C4 . 1.525(4) ?
C3 H3A . 0.99 ?
C3 H3B . 0.99 ?
C5 C6 . 1.458(4) ?
C5 H5 . 0.95 ?
C6 C11 . 1.395(4) ?
C6 C7 . 1.399(4) ?
C7 C8 . 1.378(5) ?
C7 H7 . 0.95 ?
C8 C9 . 1.382(5) ?
C8 H8 . 0.95 ?
C9 C10 . 1.385(5) ?
C9 H9 . 0.95 ?
C10 C11 . 1.380(5) ?
C10 H10 . 0.95 ?
C11 H11 . 0.95 ?
C12 C13 . 1.516(5) ?
C12 H12A . 0.99 ?
C12 H12B . 0.99 ?
C13 C14 . 1.517(5) ?
C13 H13A . 0.99 ?
C13 H13B . 0.99 ?
C14 C15 . 1.522(5) ?
C14 H14A . 0.99 ?
C14 H14B . 0.99 ?
C15 C16 . 1.512(5) ?
C15 H15A . 0.99 ?
C15 H15B . 0.99 ?
C16 H16A . 0.99 ?
C16 H16B . 0.99 ?

loop_
_geom_torsion_atom_site_label_1
_geom_torsion_atom_site_label_2
_geom_torsion_atom_site_label_3
_geom_torsion_atom_site_label_4
_geom_torsion_site_symmetry_1
_geom_torsion_site_symmetry_2
_geom_torsion_site_symmetry_3
_geom_torsion_site_symmetry_4
_geom_torsion
_geom_torsion_publ_flag
C1 N1 N2 C5 . . . . 174.5(3) ?
C3 N1 N2 C5 . . . . 1.8(4) ?
N2 N1 C1 O1 . . . . -174.1(3) ?
C3 N1 C1 O1 . . . . -1.2(5) ?
N2 N1 C1 C2 . . . . 8.0(4) ?
C3 N1 C1 C2 . . . . -179.1(3) ?
C1 N1 C3 C4 . . . . -102.7(3) ?
N2 N1 C3 C4 . . . . 69.8(4) ?
C16 N3 C4 O2 . . . . -6.7(5) ?
C12 N3 C4 O2 . . . . -179.4(3) ?
C16 N3 C4 C3 . . . . 173.9(3) ?
C12 N3 C4 C3 . . . . 1.2(5) ?
N1 C3 C4 O2 . . . . 20.8(4) ?
N1 C3 C4 N3 . . . . -159.8(3) ?
N1 N2 C5 C6 . . . . -177.5(3) ?
N2 C5 C6 C11 . . . . -173.0(3) ?
N2 C5 C6 C7 . . . . 8.1(5) ?
C11 C6 C7 C8 . . . . 0.4(5) ?
C5 C6 C7 C8 . . . . 179.3(3) ?
C6 C7 C8 C9 . . . . -1.0(6) ?
C7 C8 C9 C10 . . . . 0.6(6) ?
C8 C9 C10 C11 . . . . 0.4(6) ?
C9 C10 C11 C6 . . . . -1.0(6) ?
C7 C6 C11 C10 . . . . 0.6(5) ?
C5 C6 C11 C10 . . . . -178.4(3) ?
C4 N3 C12 C13 . . . . -134.6(3) ?
C16 N3 C12 C13 . . . . 52.5(4) ?
N3 C12 C13 C14 . . . . -52.7(4) ?
C12 C13 C14 C15 . . . . 55.5(4) ?
C13 C14 C15 C16 . . . . -56.4(4) ?
C4 N3 C16 C15 . . . . 131.8(3) ?
C12 N3 C16 C15 . . . . -54.7(4) ?
C14 C15 C16 N3 . . . . 55.9(4) ?
